data_7014386
loop_
_publ_author_name
'Piskunov, Alexandr V.'
'Maleeva, Aryna V.'
'Fukin, Georgii K.'
'Baranov, Evgenii V.'
'Bogomyakov, Artem S.'
'Cherkasov, Vladimir K.'
'Abakumov, Gleb A.'

_publ_section_title
;
 Synthesis and molecular structure of indium complexes based on
 3,6-di-tert-butyl-o-benzoquinone. Looking for indium(I)
 o-semiquinolate.
;
_journal_issue 3
_journal_name_full 'Dalton transactions (Cambridge, England : 2003)'
_journal_page_first 718
_journal_page_last 725
_journal_paper_doi 10.1039/c0dt00673d
_journal_volume 40
_journal_year 2011
_chemical_formula_sum 'C36 H56 I2 In2 O6'
_chemical_formula_weight 1068.25
_chemical_name_systematic
;
?
;
_space_group_IT_number 60
_symmetry_cell_setting orthorhombic
_symmetry_space_group_name_Hall '-P 2n 2ab'
_symmetry_space_group_name_H-M 'P b c n'
_atom_sites_solution_hydrogens geom
_atom_sites_solution_primary direct
_atom_sites_solution_secondary difmap
_audit_creation_method SHELXL-97
_cell_angle_alpha 90.00
_cell_angle_beta 90.00
_cell_angle_gamma 90.00
_cell_formula_units_Z 4
_cell_length_a 22.3131(9)
_cell_length_b 9.8806(4)
_cell_length_c 18.2309(8)
_cell_measurement_reflns_used 900
_cell_measurement_temperature 150(2)
_cell_measurement_theta_max 30
_cell_measurement_theta_min 2
_cell_volume 4019.3(3)
_computing_cell_refinement 'Bruker SMART'
_computing_data_collection 'Bruker SMART'
_computing_data_reduction 'Bruker SHELXTL'
_computing_molecular_graphics 'Bruker SHELXTL'
_computing_publication_material 'Bruker SHELXTL'
_computing_structure_refinement 'SHELXL-97 (Sheldrick, 2008)'
_computing_structure_solution 'SHELXS-97 (Sheldrick, 2008)'
_diffrn_ambient_temperature 150(2)
_diffrn_measured_fraction_theta_full 0.998
_diffrn_measured_fraction_theta_max 0.998
_diffrn_measurement_device_type 'CCD area detector'
_diffrn_measurement_method 'phi and omega scans'
_diffrn_radiation_monochromator graphite
_diffrn_radiation_source 'fine-focus sealed tube'
_diffrn_radiation_type MoK\a
_diffrn_radiation_wavelength 0.71073
_diffrn_reflns_av_R_equivalents 0.0206
_diffrn_reflns_av_sigmaI/netI 0.0152
_diffrn_reflns_limit_h_max 24
_diffrn_reflns_limit_h_min -27
_diffrn_reflns_limit_k_max 10
_diffrn_reflns_limit_k_min -12
_diffrn_reflns_limit_l_max 22
_diffrn_reflns_limit_l_min -22
_diffrn_reflns_number 22913
_diffrn_reflns_theta_full 26.00
_diffrn_reflns_theta_max 26.00
_diffrn_reflns_theta_min 1.83
_exptl_absorpt_coefficient_mu 2.723
_exptl_absorpt_correction_T_max 0.5857
_exptl_absorpt_correction_T_min 0.3942
_exptl_absorpt_correction_type multi-scan
_exptl_absorpt_process_details 'SADABS (Sheldrick, 1998a)'
_exptl_crystal_colour yellow
_exptl_crystal_density_diffrn 1.765
_exptl_crystal_density_method 'not measured'
_exptl_crystal_description prism
_exptl_crystal_F_000 2096
_exptl_crystal_size_max 0.42
_exptl_crystal_size_mid 0.32
_exptl_crystal_size_min 0.22
_refine_diff_density_max 1.211
_refine_diff_density_min -0.423
_refine_diff_density_rms 0.088
_refine_ls_extinction_method none
_refine_ls_goodness_of_fit_ref 1.054
_refine_ls_hydrogen_treatment constr
_refine_ls_matrix_type full
_refine_ls_number_parameters 215
_refine_ls_number_reflns 3945
_refine_ls_number_restraints 0
_refine_ls_restrained_S_all 1.054
_refine_ls_R_factor_all 0.0256
_refine_ls_R_factor_gt 0.0225
_refine_ls_shift/su_max 0.002
_refine_ls_shift/su_mean 0.000
_refine_ls_structure_factor_coef Fsqd
_refine_ls_weighting_details 'calc w=1/[\s^2^(Fo^2^)+(0.0331P)^2^+2.6531P] where P=(Fo^2^+2Fc^2^)/3'
_refine_ls_weighting_scheme calc
_refine_ls_wR_factor_gt 0.0557
_refine_ls_wR_factor_ref 0.0571
_reflns_number_gt 3579
_reflns_number_total 3945
_reflns_threshold_expression >2sigma(I)
_cod_data_source_file C0DT00673D.TXT
_cod_data_source_block incat3m
_cod_depositor_comments
;
The following automatic conversions were performed:
'_symmetry_cell_setting' value 'Orthorhombic' changed to 'orthorhombic'
according to '/home/saulius/struct/CIF-dictionaries/cif_core.dic'
dictionary named 'cif_core.dic' version 2.4.1 from 2010-06-29.

Automatic conversion script
Id: cif_fix_enum 1555 2011-01-17 13:19:09Z saulius 
;
_cod_original_sg_symbol_H-M Pbcn
_cod_database_code 7014386

loop_
_symmetry_equiv_pos_as_xyz
'x, y, z'
'-x+1/2, -y+1/2, z+1/2'
'-x, y, -z+1/2'
'x+1/2, -y+1/2, -z'
'-x, -y, -z'
'x-1/2, y-1/2, -z-1/2'
'x, -y, z-1/2'
'-x-1/2, y-1/2, z'

loop_
_atom_site_label
_atom_site_type_symbol
_atom_site_fract_x
_atom_site_fract_y
_atom_site_fract_z
_atom_site_U_iso_or_equiv
_atom_site_adp_type
_atom_site_occupancy
_atom_site_symmetry_multiplicity
_atom_site_calc_flag
_atom_site_refinement_flags
_atom_site_disorder_assembly
_atom_site_disorder_group
In1 In 0.5000 0.531562(17) 0.2500 0.01898(4) Uani 1 2 d S . .
I1 I 0.564986(6) 0.990954(17) 0.151699(9) 0.04789(5) Uani 1 1 d . . .
O1 O 0.45006(5) 0.70425(12) 0.19833(7) 0.0214(3) Uani 1 1 d . . .
C1 C 0.38928(8) 0.67687(17) 0.20951(9) 0.0209(4) Uani 1 1 d . . .
In2 In 0.5000 0.858722(18) 0.2500 0.02231(4) Uani 1 2 d S . .
C2 C 0.37646(8) 0.59086(17) 0.26951(9) 0.0203(4) Uani 1 1 d . . .
O2 O 0.42284(5) 0.54244(13) 0.30987(7) 0.0227(3) Uani 1 1 d . . .
C3 C 0.31708(8) 0.55220(18) 0.28525(9) 0.0214(4) Uani 1 1 d . . .
O3 O 0.46828(6) 0.38390(14) 0.16756(7) 0.0300(3) Uani 1 1 d . . .
C4 C 0.27332(8) 0.5990(2) 0.23736(10) 0.0259(4) Uani 1 1 d . . .
H4A H 0.2328 0.5742 0.2459 0.031 Uiso 1 1 calc R . .
C5 C 0.28648(8) 0.68070(19) 0.17743(11) 0.0263(4) Uani 1 1 d . . .
H5A H 0.2547 0.7086 0.1462 0.032 Uiso 1 1 calc R . .
C6 C 0.34475(8) 0.72329(18) 0.16138(9) 0.0219(4) Uani 1 1 d . . .
C7 C 0.30167(8) 0.46582(18) 0.35282(10) 0.0239(4) Uani 1 1 d . . .
C8 C 0.32234(9) 0.5412(2) 0.42192(11) 0.0303(4) Uani 1 1 d . . .
H8A H 0.3027 0.6298 0.4242 0.046 Uiso 1 1 calc R . .
H8B H 0.3659 0.5536 0.4202 0.046 Uiso 1 1 calc R . .
H8C H 0.3117 0.4883 0.4655 0.046 Uiso 1 1 calc R . .
C9 C 0.23424(8) 0.4405(2) 0.35935(11) 0.0312(4) Uani 1 1 d . . .
H9A H 0.2132 0.5273 0.3635 0.047 Uiso 1 1 calc R . .
H9B H 0.2262 0.3858 0.4031 0.047 Uiso 1 1 calc R . .
H9C H 0.2201 0.3924 0.3157 0.047 Uiso 1 1 calc R . .
C10 C 0.33246(9) 0.3267(2) 0.34849(11) 0.0289(4) Uani 1 1 d . . .
H10A H 0.3186 0.2787 0.3046 0.043 Uiso 1 1 calc R . .
H10B H 0.3224 0.2736 0.3922 0.043 Uiso 1 1 calc R . .
H10C H 0.3760 0.3391 0.3459 0.043 Uiso 1 1 calc R . .
C11 C 0.35764(8) 0.81525(18) 0.09517(10) 0.0246(4) Uani 1 1 d . . .
C12 C 0.30129(9) 0.8409(2) 0.04924(11) 0.0345(5) Uani 1 1 d . . .
H12A H 0.3115 0.8977 0.0070 0.052 Uiso 1 1 calc R . .
H12B H 0.2712 0.8870 0.0793 0.052 Uiso 1 1 calc R . .
H12C H 0.2851 0.7543 0.0320 0.052 Uiso 1 1 calc R . .
C13 C 0.37959(10) 0.9538(2) 0.12201(12) 0.0333(5) Uani 1 1 d . . .
H13A H 0.3850 1.0143 0.0799 0.050 Uiso 1 1 calc R . .
H13B H 0.4179 0.9430 0.1477 0.050 Uiso 1 1 calc R . .
H13C H 0.3499 0.9926 0.1556 0.050 Uiso 1 1 calc R . .
C14 C 0.40521(9) 0.7514(2) 0.04452(10) 0.0320(5) Uani 1 1 d . . .
H14A H 0.4115 0.8100 0.0018 0.048 Uiso 1 1 calc R . .
H14B H 0.3914 0.6623 0.0281 0.048 Uiso 1 1 calc R . .
H14C H 0.4430 0.7415 0.0714 0.048 Uiso 1 1 calc R . .
C15 C 0.41115(10) 0.3115(2) 0.16937(12) 0.0349(5) Uani 1 1 d . . .
H15A H 0.3833 0.3533 0.2051 0.042 Uiso 1 1 calc R . .
H15B H 0.4172 0.2153 0.1827 0.042 Uiso 1 1 calc R . .
C16 C 0.38748(9) 0.3243(2) 0.09263(13) 0.0381(5) Uani 1 1 d . . .
H16A H 0.3679 0.4130 0.0847 0.046 Uiso 1 1 calc R . .
H16B H 0.3587 0.2510 0.0811 0.046 Uiso 1 1 calc R . .
C17 C 0.44476(10) 0.3112(2) 0.04725(12) 0.0395(5) Uani 1 1 d . . .
H17A H 0.4571 0.2154 0.0424 0.047 Uiso 1 1 calc R . .
H17B H 0.4395 0.3507 -0.0023 0.047 Uiso 1 1 calc R . .
C18 C 0.48961(9) 0.3911(3) 0.09184(11) 0.0367(5) Uani 1 1 d . . .
H18A H 0.5301 0.3510 0.0875 0.044 Uiso 1 1 calc R . .
H18B H 0.4912 0.4863 0.0749 0.044 Uiso 1 1 calc R . .

loop_
_atom_site_aniso_label
_atom_site_aniso_U_11
_atom_site_aniso_U_22
_atom_site_aniso_U_33
_atom_site_aniso_U_23
_atom_site_aniso_U_13
_atom_site_aniso_U_12
In1 0.01472(8) 0.01910(9) 0.02311(8) 0.000 0.00024(6) 0.000
I1 0.03024(8) 0.05388(9) 0.05954(10) 0.02481(7) 0.00273(6) -0.01054(6)
O1 0.0167(5) 0.0216(6) 0.0260(6) 0.0007(5) 0.0008(5) -0.0006(5)
C1 0.0172(8) 0.0205(8) 0.0251(9) -0.0041(7) -0.0004(7) -0.0011(7)
In2 0.01714(8) 0.01873(9) 0.03104(9) 0.000 -0.00111(7) 0.000
C2 0.0178(8) 0.0187(8) 0.0243(8) -0.0029(7) -0.0013(6) 0.0019(7)
O2 0.0156(5) 0.0282(6) 0.0243(6) 0.0027(5) 0.0006(5) 0.0015(5)
C3 0.0198(8) 0.0202(8) 0.0243(8) -0.0016(7) 0.0007(7) 0.0005(7)
O3 0.0295(7) 0.0312(7) 0.0295(7) -0.0045(6) 0.0053(5) -0.0091(6)
C4 0.0160(8) 0.0289(10) 0.0327(9) -0.0026(8) -0.0003(7) -0.0004(7)
C5 0.0187(8) 0.0299(9) 0.0305(9) 0.0006(8) -0.0058(7) 0.0011(7)
C6 0.0205(8) 0.0220(8) 0.0232(8) -0.0009(7) -0.0014(7) 0.0003(7)
C7 0.0191(8) 0.0247(9) 0.0279(9) 0.0007(7) 0.0032(7) -0.0007(7)
C8 0.0285(10) 0.0341(10) 0.0284(9) -0.0016(8) 0.0031(8) -0.0016(8)
C9 0.0224(9) 0.0347(10) 0.0363(10) 0.0038(9) 0.0059(8) -0.0014(8)
C10 0.0289(10) 0.0255(9) 0.0324(10) 0.0031(8) 0.0031(8) 0.0001(8)
C11 0.0246(9) 0.0254(9) 0.0237(9) 0.0011(7) -0.0016(7) 0.0023(7)
C12 0.0302(10) 0.0412(11) 0.0322(10) 0.0084(9) -0.0064(8) 0.0022(9)
C13 0.0364(11) 0.0280(10) 0.0356(10) 0.0038(8) -0.0037(9) -0.0015(8)
C14 0.0340(10) 0.0372(11) 0.0249(9) 0.0034(8) 0.0025(8) 0.0045(9)
C15 0.0352(11) 0.0307(10) 0.0387(11) -0.0092(8) 0.0077(9) -0.0143(8)
C16 0.0264(10) 0.0344(11) 0.0535(13) 0.0018(10) -0.0042(9) -0.0020(9)
C17 0.0357(11) 0.0512(13) 0.0315(10) -0.0002(9) -0.0048(9) -0.0058(9)
C18 0.0344(11) 0.0476(12) 0.0282(10) -0.0058(9) 0.0053(8) -0.0076(9)

loop_
_atom_type_symbol
_atom_type_description
_atom_type_scat_dispersion_real
_atom_type_scat_dispersion_imag
_atom_type_scat_source
C C 0.0033 0.0016 'International Tables Vol C Tables 4.2.6.8 and 6.1.1.4'
H H 0.0000 0.0000 'International Tables Vol C Tables 4.2.6.8 and 6.1.1.4'
O O 0.0106 0.0060 'International Tables Vol C Tables 4.2.6.8 and 6.1.1.4'
In In -0.7276 1.3100 'International Tables Vol C Tables 4.2.6.8 and 6.1.1.4'
I I -0.4742 1.8119 'International Tables Vol C Tables 4.2.6.8 and 6.1.1.4'

loop_
_geom_angle_atom_site_label_1
_geom_angle_atom_site_label_2
_geom_angle_atom_site_label_3
_geom_angle
_geom_angle_site_symmetry_1
_geom_angle_site_symmetry_3
_geom_angle_publ_flag
O2 In1 O2 173.96(7) . 3_655 ?
O2 In1 O3 97.37(5) . . ?
O2 In1 O3 86.63(5) 3_655 . ?
O2 In1 O3 86.63(5) . 3_655 ?
O2 In1 O3 97.37(5) 3_655 3_655 ?
O3 In1 O3 97.42(7) . 3_655 ?
O2 In1 O1 98.87(5) . 3_655 ?
O2 In1 O1 76.45(5) 3_655 3_655 ?
O3 In1 O1 161.01(5) . 3_655 ?
O3 In1 O1 93.29(5) 3_655 3_655 ?
O2 In1 O1 76.45(5) . . ?
O2 In1 O1 98.87(5) 3_655 . ?
O3 In1 O1 93.29(5) . . ?
O3 In1 O1 161.01(5) 3_655 . ?
O1 In1 O1 81.07(6) 3_655 . ?
O2 In1 In2 86.98(4) . . ?
O2 In1 In2 86.98(4) 3_655 . ?
O3 In1 In2 131.29(4) . . ?
O3 In1 In2 131.29(4) 3_655 . ?
O1 In1 In2 40.53(3) 3_655 . ?
O1 In1 In2 40.53(3) . . ?
C1 O1 In2 125.94(10) . . ?
C1 O1 In1 105.86(9) . . ?
In2 O1 In1 95.76(5) . . ?
O1 C1 C6 122.19(15) . . ?
O1 C1 C2 115.17(14) . . ?
C6 C1 C2 122.48(16) . . ?
O1 In2 O1 87.42(6) 3_655 . ?
O1 In2 I1 110.09(3) 3_655 3_655 ?
O1 In2 I1 111.67(3) . 3_655 ?
O1 In2 I1 111.67(3) 3_655 . ?
O1 In2 I1 110.09(3) . . ?
I1 In2 I1 120.914(10) 3_655 . ?
O1 In2 In1 43.71(3) 3_655 . ?
O1 In2 In1 43.71(3) . . ?
I1 In2 In1 119.543(5) 3_655 . ?
I1 In2 In1 119.543(5) . . ?
O2 C2 C3 120.76(15) . . ?
O2 C2 C1 118.48(15) . . ?
C3 C2 C1 120.72(15) . . ?
C2 O2 In1 111.83(10) . . ?
C4 C3 C2 116.29(16) . . ?
C4 C3 C7 122.08(16) . . ?
C2 C3 C7 121.61(15) . . ?
C18 O3 C15 109.21(14) . . ?
C18 O3 In1 120.36(12) . . ?
C15 O3 In1 125.92(11) . . ?
C3 C4 C5 122.61(17) . . ?
C4 C5 C6 122.42(17) . . ?
C5 C6 C1 115.43(16) . . ?
C5 C6 C11 121.08(16) . . ?
C1 C6 C11 123.49(16) . . ?
C9 C7 C8 108.12(15) . . ?
C9 C7 C3 111.89(15) . . ?
C8 C7 C3 108.73(15) . . ?
C9 C7 C10 107.29(15) . . ?
C8 C7 C10 109.97(16) . . ?
C3 C7 C10 110.78(15) . . ?
C12 C11 C13 106.80(16) . . ?
C12 C11 C6 111.91(15) . . ?
C13 C11 C6 109.67(15) . . ?
C12 C11 C14 107.78(16) . . ?
C13 C11 C14 109.64(16) . . ?
C6 C11 C14 110.93(15) . . ?
O3 C15 C16 104.16(16) . . ?
C15 C16 C17 101.73(17) . . ?
C18 C17 C16 102.62(17) . . ?
O3 C18 C17 105.47(16) . . ?

loop_
_geom_bond_atom_site_label_1
_geom_bond_atom_site_label_2
_geom_bond_distance
_geom_bond_site_symmetry_2
_geom_bond_publ_flag
In1 O2 2.0413(12) . ?
In1 O2 2.0414(12) 3_655 ?
In1 O3 2.2109(13) . ?
In1 O3 2.2110(13) 3_655 ?
In1 O1 2.2450(12) 3_655 ?
In1 O1 2.2451(12) . ?
In1 In2 3.2325(3) . ?
I1 In2 2.64978(18) . ?
O1 C1 1.398(2) . ?
O1 In2 2.1115(12) . ?
C1 C6 1.403(2) . ?
C1 C2 1.414(2) . ?
In2 O1 2.1114(12) 3_655 ?
In2 I1 2.64975(18) 3_655 ?
C2 O2 1.357(2) . ?
C2 C3 1.408(2) . ?
C3 C4 1.389(3) . ?
C3 C7 1.538(2) . ?
O3 C18 1.462(2) . ?
O3 C15 1.462(2) . ?
C4 C5 1.390(3) . ?
C5 C6 1.398(3) . ?
C6 C11 1.538(2) . ?
C7 C9 1.530(3) . ?
C7 C8 1.534(3) . ?
C7 C10 1.539(3) . ?
C11 C12 1.532(3) . ?
C11 C13 1.534(3) . ?
C11 C14 1.542(3) . ?
C15 C16 1.501(3) . ?
C16 C17 1.528(3) . ?
C17 C18 1.512(3) . ?
